data_4306284
loop_
_publ_author_name
'Karen J. Blackmore'
'Michael B. Sly'
'Mason R. Haneline'
'Joseph W. Ziller'
'Alan F. Heyduk'

_publ_section_title
;
Group IV Imino-Semiquinone Complexes Obtained by Oxidative Addition of
Halogens
;
_journal_name_full 'Inorganic Chemistry'
_journal_page_first 10522
_journal_page_last 10532
_journal_paper_doi 10.1021/ic801127r
_journal_volume 47
_journal_year 2008
_chemical_formula_sum 'C36 H58 Br2 N2 O2 Zr'
_chemical_formula_weight 801.88
_chemical_name_systematic
; 
 ? 
;
_space_group_IT_number 15
_symmetry_cell_setting monoclinic
_symmetry_space_group_name_Hall '-C 2yc'
_symmetry_space_group_name_H-M 'C 1 2/c 1'
_atom_sites_solution_hydrogens geom
_atom_sites_solution_primary direct
_atom_sites_solution_secondary difmap
_audit_creation_method SHELXTL
_cell_angle_alpha 90.00
_cell_angle_beta 94.675(2)
_cell_angle_gamma 90.00
_cell_formula_units_Z 4
_cell_length_a 21.367(2)
_cell_length_b 9.6659(10)
_cell_length_c 18.6173(19)
_cell_measurement_temperature 163(2)
_cell_volume 3832.3(7)
_computing_cell_refinement 'Bruker SMART/SAINT'
_computing_data_collection 'Bruker SMART'
_computing_data_reduction 'Bruker SAINT'
_computing_molecular_graphics 'Bruker SHELXTL'
_computing_publication_material 'Bruker SHELXTL'
_computing_structure_refinement 'Bruker SHELXTL'
_computing_structure_solution 'Bruker SHELXTL'
_diffrn_ambient_temperature 163(2)
_diffrn_measured_fraction_theta_full 0.996
_diffrn_measured_fraction_theta_max 0.996
_diffrn_measurement_device_type 'CCD area detector'
_diffrn_measurement_method 'omega scans'
_diffrn_radiation_monochromator graphite
_diffrn_radiation_source 'sealed tube'
_diffrn_radiation_type MoK\a
_diffrn_radiation_wavelength 0.71073
_diffrn_reflns_av_R_equivalents 0.0343
_diffrn_reflns_av_sigmaI/netI 0.0286
_diffrn_reflns_limit_h_max 28
_diffrn_reflns_limit_h_min -27
_diffrn_reflns_limit_k_max 12
_diffrn_reflns_limit_k_min -12
_diffrn_reflns_limit_l_max 24
_diffrn_reflns_limit_l_min -24
_diffrn_reflns_number 20187
_diffrn_reflns_theta_full 27.87
_diffrn_reflns_theta_max 27.87
_diffrn_reflns_theta_min 1.91
_diffrn_standards_decay_% '< 1.0'
_diffrn_standards_interval_count 'initial 50 frames recollected'
_diffrn_standards_number '50 frames'
_exptl_absorpt_coefficient_mu 2.403
_exptl_absorpt_correction_T_max 0.6450
_exptl_absorpt_correction_T_min 0.5043
_exptl_absorpt_correction_type multi-scan
_exptl_absorpt_process_details 'Bruker SADABS'
_exptl_crystal_colour 'dark green'
_exptl_crystal_density_diffrn 1.390
_exptl_crystal_density_meas ?
_exptl_crystal_density_method 'not measured'
_exptl_crystal_description irregular
_exptl_crystal_F_000 1656
_exptl_crystal_size_max 0.33
_exptl_crystal_size_mid 0.23
_exptl_crystal_size_min 0.20
_refine_diff_density_max 0.775
_refine_diff_density_min -0.700
_refine_diff_density_rms 0.097
_refine_ls_extinction_method none
_refine_ls_goodness_of_fit_ref 1.052
_refine_ls_hydrogen_treatment constr
_refine_ls_matrix_type full
_refine_ls_number_parameters 207
_refine_ls_number_reflns 4564
_refine_ls_number_restraints 0
_refine_ls_restrained_S_all 1.052
_refine_ls_R_factor_all 0.0533
_refine_ls_R_factor_gt 0.0378
_refine_ls_shift/su_max 0.001
_refine_ls_shift/su_mean 0.000
_refine_ls_structure_factor_coef Fsqd
_refine_ls_weighting_details 'calc w=1/[\s^2^(Fo^2^)+(0.0526P)^2^+9.5973P] where P=(Fo^2^+2Fc^2^)/3'
_refine_ls_weighting_scheme calc
_refine_ls_wR_factor_gt 0.0976
_refine_ls_wR_factor_ref 0.1068
_reflns_number_gt 3671
_reflns_number_total 4564
_reflns_threshold_expression >2sigma(I)
_cod_data_source_file ic801127r_si_002_2.cif
_cod_data_source_block afh24
_cod_depositor_comments
;
The following automatic conversions were performed:
'_symmetry_cell_setting' value 'Monoclinic' changed to 'monoclinic'
according to '/home/saulius/struct/CIF-dictionaries/cif_core.dic'
dictionary named 'cif_core.dic' version 2.4.1 from 2010-06-29.

Automatic conversion script
Id: cif_fix_enum 1527 2010-12-29 10:47:43Z saulius 

The following automatic conversions were performed:

'_exptl_crystal_density_meas' value 'n/a' was changed to '?' - the
value is perceived as not measured.

Automatic conversion script
Id: cif_fix_values 3008 2015-01-20 13:52:24Z robertas 
;
_cod_original_cell_volume 3832.2(7)
_cod_database_code 4306284

loop_
_symmetry_equiv_pos_as_xyz
'x, y, z'
'-x, y, -z+1/2'
'x+1/2, y+1/2, z'
'-x+1/2, y+1/2, -z+1/2'
'-x, -y, -z'
'x, -y, z-1/2'
'-x+1/2, -y+1/2, -z'
'x+1/2, -y+1/2, z-1/2'

loop_
_atom_site_label
_atom_site_type_symbol
_atom_site_fract_x
_atom_site_fract_y
_atom_site_fract_z
_atom_site_U_iso_or_equiv
_atom_site_adp_type
_atom_site_occupancy
_atom_site_symmetry_multiplicity
_atom_site_calc_flag
_atom_site_refinement_flags
_atom_site_disorder_assembly
_atom_site_disorder_group
Zr1 Zr 0.0000 1.02854(4) 0.2500 0.02201(11) Uani 1 2 d S . .
Br1 Br 0.081340(18) 0.83441(4) 0.22204(2) 0.04654(13) Uani 1 1 d . . .
O1 O 0.04631(9) 1.17536(18) 0.19309(9) 0.0217(4) Uani 1 1 d . . .
N1 N 0.07771(11) 1.1164(2) 0.32552(11) 0.0226(5) Uani 1 1 d . . .
C1 C 0.10820(12) 1.2238(3) 0.30007(13) 0.0207(5) Uani 1 1 d . . .
C2 C 0.15620(13) 1.3066(3) 0.33636(14) 0.0241(5) Uani 1 1 d . . .
H2A H 0.1720 1.2821 0.3838 0.029 Uiso 1 1 calc R . .
C3 C 0.17981(13) 1.4197(3) 0.30459(14) 0.0244(5) Uani 1 1 d . A .
C4 C 0.15605(13) 1.4544(3) 0.23284(14) 0.0254(6) Uani 1 1 d . . .
H4A H 0.1717 1.5355 0.2118 0.030 Uiso 1 1 calc R . .
C5 C 0.11191(13) 1.3777(3) 0.19243(13) 0.0222(5) Uani 1 1 d . . .
C6 C 0.08793(12) 1.2594(3) 0.22609(13) 0.0200(5) Uani 1 1 d . . .
C7 C 0.09285(15) 1.0558(3) 0.39887(14) 0.0283(6) Uani 1 1 d . . .
C8 C 0.04450(17) 0.9411(3) 0.40587(17) 0.0381(7) Uani 1 1 d . . .
H8A H 0.0022 0.9809 0.4013 0.057 Uiso 1 1 calc R . .
H8B H 0.0520 0.8965 0.4531 0.057 Uiso 1 1 calc R . .
H8C H 0.0483 0.8724 0.3678 0.057 Uiso 1 1 calc R . .
C9 C 0.08479(16) 1.1599(3) 0.45978(15) 0.0326(7) Uani 1 1 d . . .
H9A H 0.0434 1.2039 0.4523 0.049 Uiso 1 1 calc R . .
H9B H 0.1176 1.2308 0.4597 0.049 Uiso 1 1 calc R . .
H9C H 0.0882 1.1116 0.5062 0.049 Uiso 1 1 calc R . .
C10 C 0.15893(17) 0.9925(3) 0.40313(17) 0.0389(8) Uani 1 1 d . . .
H10A H 0.1629 0.9327 0.3612 0.058 Uiso 1 1 calc R . .
H10B H 0.1658 0.9377 0.4474 0.058 Uiso 1 1 calc R . .
H10C H 0.1902 1.0666 0.4035 0.058 Uiso 1 1 calc R . .
C11 C 0.22779(15) 1.5138(3) 0.34620(16) 0.0332(7) Uani 1 1 d . . .
C12 C 0.2570(4) 1.6203(11) 0.2989(4) 0.040(2) Uiso 0.52(2) 1 d P A 1
H12A H 0.2773 1.5729 0.2605 0.060 Uiso 0.52(2) 1 calc PR A 1
H12B H 0.2883 1.6746 0.3282 0.060 Uiso 0.52(2) 1 calc PR A 1
H12C H 0.2242 1.6820 0.2775 0.060 Uiso 0.52(2) 1 calc PR A 1
C13 C 0.2779(5) 1.4294(7) 0.3890(7) 0.043(2) Uiso 0.62(4) 1 d P A 1
H13A H 0.3006 1.3729 0.3560 0.065 Uiso 0.62(4) 1 calc PR A 1
H13B H 0.2581 1.3691 0.4229 0.065 Uiso 0.62(4) 1 calc PR A 1
H13C H 0.3075 1.4920 0.4159 0.065 Uiso 0.62(4) 1 calc PR A 1
C14 C 0.1911(3) 1.6005(9) 0.4005(6) 0.042(2) Uiso 0.60(3) 1 d P A 1
H14A H 0.1569 1.6513 0.3740 0.063 Uiso 0.60(3) 1 calc PR A 1
H14B H 0.2198 1.6661 0.4262 0.063 Uiso 0.60(3) 1 calc PR A 1
H14C H 0.1736 1.5381 0.4353 0.063 Uiso 0.60(3) 1 calc PR A 1
C12B C 0.2759(5) 1.5663(14) 0.2950(5) 0.050(3) Uiso 0.48(2) 1 d P A 2
H12D H 0.2978 1.4873 0.2757 0.075 Uiso 0.48(2) 1 calc PR A 2
H12E H 0.3064 1.6269 0.3217 0.075 Uiso 0.48(2) 1 calc PR A 2
H12F H 0.2540 1.6182 0.2553 0.075 Uiso 0.48(2) 1 calc PR A 2
C13B C 0.2640(8) 1.4356(11) 0.4089(10) 0.038(4) Uiso 0.38(4) 1 d P A 2
H13D H 0.2829 1.3518 0.3903 0.057 Uiso 0.38(4) 1 calc PR A 2
H13E H 0.2350 1.4100 0.4448 0.057 Uiso 0.38(4) 1 calc PR A 2
H13F H 0.2971 1.4953 0.4313 0.057 Uiso 0.38(4) 1 calc PR A 2
C14B C 0.1949(6) 1.6317(17) 0.3743(12) 0.056(4) Uiso 0.40(3) 1 d P A 2
H14D H 0.1754 1.6861 0.3341 0.083 Uiso 0.40(3) 1 calc PR A 2
H14E H 0.2249 1.6897 0.4034 0.083 Uiso 0.40(3) 1 calc PR A 2
H14F H 0.1624 1.5986 0.4043 0.083 Uiso 0.40(3) 1 calc PR A 2
C15 C 0.08730(14) 1.4190(3) 0.11579(14) 0.0267(6) Uani 1 1 d . . .
C16 C 0.12255(17) 1.5442(3) 0.08862(16) 0.0372(7) Uani 1 1 d . . .
H16A H 0.1675 1.5228 0.0897 0.056 Uiso 1 1 calc R . .
H16B H 0.1163 1.6241 0.1197 0.056 Uiso 1 1 calc R . .
H16C H 0.1064 1.5658 0.0391 0.056 Uiso 1 1 calc R . .
C17 C 0.09589(16) 1.2996(3) 0.06285(15) 0.0323(6) Uani 1 1 d . . .
H17A H 0.1407 1.2790 0.0618 0.048 Uiso 1 1 calc R . .
H17B H 0.0785 1.3265 0.0145 0.048 Uiso 1 1 calc R . .
H17C H 0.0739 1.2173 0.0785 0.048 Uiso 1 1 calc R . .
C18 C 0.01737(15) 1.4583(3) 0.11698(16) 0.0337(7) Uani 1 1 d . . .
H18A H 0.0133 1.5355 0.1504 0.051 Uiso 1 1 calc R . .
H18B H -0.0063 1.3785 0.1328 0.051 Uiso 1 1 calc R . .
H18C H 0.0007 1.4860 0.0685 0.051 Uiso 1 1 calc R . .

loop_
_atom_site_aniso_label
_atom_site_aniso_U_11
_atom_site_aniso_U_22
_atom_site_aniso_U_33
_atom_site_aniso_U_23
_atom_site_aniso_U_13
_atom_site_aniso_U_12
Zr1 0.0312(2) 0.01652(17) 0.01819(18) 0.000 0.00126(13) 0.000
Br1 0.0580(2) 0.0343(2) 0.0468(2) -0.00843(14) 0.00167(17) 0.01551(15)
O1 0.0284(10) 0.0211(9) 0.0152(8) -0.0006(7) -0.0002(7) -0.0001(7)
N1 0.0310(12) 0.0217(11) 0.0148(10) 0.0025(8) 0.0006(8) 0.0031(9)
C1 0.0234(13) 0.0230(13) 0.0158(11) 0.0007(10) 0.0026(9) 0.0047(10)
C2 0.0265(13) 0.0294(14) 0.0161(12) 0.0004(10) -0.0016(10) 0.0011(11)
C3 0.0243(13) 0.0300(14) 0.0186(12) -0.0024(11) 0.0011(10) -0.0002(11)
C4 0.0302(14) 0.0250(13) 0.0212(13) 0.0015(11) 0.0032(10) -0.0018(11)
C5 0.0273(13) 0.0219(12) 0.0173(12) 0.0014(10) 0.0023(10) 0.0018(11)
C6 0.0223(12) 0.0211(12) 0.0165(11) -0.0020(9) 0.0016(9) 0.0030(10)
C7 0.0424(16) 0.0249(13) 0.0171(12) 0.0069(10) -0.0015(11) 0.0029(12)
C8 0.058(2) 0.0308(15) 0.0249(15) 0.0106(12) 0.0008(14) -0.0053(15)
C9 0.0459(18) 0.0348(16) 0.0170(13) 0.0035(11) 0.0015(12) 0.0011(13)
C10 0.053(2) 0.0333(16) 0.0286(15) 0.0051(13) -0.0071(14) 0.0142(15)
C11 0.0340(15) 0.0401(17) 0.0244(14) 0.0016(12) -0.0034(12) -0.0106(13)
C15 0.0401(16) 0.0238(13) 0.0158(12) 0.0036(10) -0.0002(11) -0.0017(12)
C16 0.058(2) 0.0295(15) 0.0235(14) 0.0081(12) 0.0011(13) -0.0096(14)
C17 0.0506(18) 0.0300(15) 0.0163(12) -0.0002(11) 0.0032(12) -0.0032(14)
C18 0.0423(17) 0.0328(16) 0.0245(14) 0.0049(12) -0.0068(12) 0.0050(13)

loop_
_atom_type_symbol
_atom_type_description
_atom_type_scat_dispersion_real
_atom_type_scat_dispersion_imag
_atom_type_scat_source
C C 0.0033 0.0016 'International Tables Vol C Tables 4.2.6.8 and 6.1.1.4'
H H 0.0000 0.0000 'International Tables Vol C Tables 4.2.6.8 and 6.1.1.4'
N N 0.0061 0.0033 'International Tables Vol C Tables 4.2.6.8 and 6.1.1.4'
O O 0.0106 0.0060 'International Tables Vol C Tables 4.2.6.8 and 6.1.1.4'
Br Br -0.2901 2.4595 'International Tables Vol C Tables 4.2.6.8 and 6.1.1.4'
Zr Zr -2.9673 0.5597 'International Tables Vol C Tables 4.2.6.8 and 6.1.1.4'

loop_
_geom_angle_atom_site_label_1
_geom_angle_atom_site_label_2
_geom_angle_atom_site_label_3
_geom_angle
_geom_angle_site_symmetry_1
_geom_angle_site_symmetry_3
_geom_angle_publ_flag
O1 Zr1 O1 93.46(10) 2 . ?
O1 Zr1 N1 72.68(7) 2 2 ?
O1 Zr1 N1 77.35(8) . 2 ?
O1 Zr1 N1 77.34(8) 2 . ?
O1 Zr1 N1 72.68(7) . . ?
N1 Zr1 N1 135.70(11) 2 . ?
O1 Zr1 Br1 92.09(5) 2 2 ?
O1 Zr1 Br1 159.80(5) . 2 ?
N1 Zr1 Br1 85.84(6) 2 2 ?
N1 Zr1 Br1 127.51(6) . 2 ?
O1 Zr1 Br1 159.80(5) 2 . ?
O1 Zr1 Br1 92.09(5) . . ?
N1 Zr1 Br1 127.51(6) 2 . ?
N1 Zr1 Br1 85.84(6) . . ?
Br1 Zr1 Br1 89.32(2) 2 . ?
C6 O1 Zr1 121.07(15) . . ?
C1 N1 C7 123.6(2) . . ?
C1 N1 Zr1 115.37(16) . . ?
C7 N1 Zr1 121.01(17) . . ?
N1 C1 C2 128.4(2) . . ?
N1 C1 C6 113.9(2) . . ?
C2 C1 C6 117.7(2) . . ?
C3 C2 C1 121.5(2) . . ?
C2 C3 C4 118.6(2) . . ?
C2 C3 C11 120.9(2) . . ?
C4 C3 C11 120.4(3) . . ?
C5 C4 C3 124.1(3) . . ?
C4 C5 C6 116.7(2) . . ?
C4 C5 C15 122.5(2) . . ?
C6 C5 C15 120.8(2) . . ?
O1 C6 C5 123.0(2) . . ?
O1 C6 C1 115.7(2) . . ?
C5 C6 C1 121.3(2) . . ?
N1 C7 C8 105.3(2) . . ?
N1 C7 C10 109.4(2) . . ?
C8 C7 C10 109.4(3) . . ?
N1 C7 C9 112.8(2) . . ?
C8 C7 C9 107.2(3) . . ?
C10 C7 C9 112.4(3) . . ?
C14B C11 C13 124.8(9) . . ?
C14B C11 C12 84.9(11) . . ?
C13 C11 C12 111.2(7) . . ?
C14B C11 C3 108.9(5) . . ?
C13 C11 C3 111.2(3) . . ?
C12 C11 C3 113.4(3) . . ?
C14B C11 C12B 109.2(11) . . ?
C13 C11 C12B 91.4(8) . . ?
C12 C11 C12B 25.1(4) . . ?
C3 C11 C12B 109.6(4) . . ?
C14B C11 C13B 109.7(12) . . ?
C13 C11 C13B 18.6(5) . . ?
C12 C11 C13B 124.4(8) . . ?
C3 C11 C13B 111.4(4) . . ?
C12B C11 C13B 108.0(10) . . ?
C14B C11 C14 21.9(7) . . ?
C13 C11 C14 108.4(7) . . ?
C12 C11 C14 105.2(6) . . ?
C3 C11 C14 107.1(3) . . ?
C12B C11 C14 127.9(7) . . ?
C13B C11 C14 91.2(10) . . ?
C5 C15 C16 111.9(2) . . ?
C5 C15 C17 110.5(2) . . ?
C16 C15 C17 107.0(2) . . ?
C5 C15 C18 108.1(2) . . ?
C16 C15 C18 108.2(3) . . ?
C17 C15 C18 111.1(2) . . ?

loop_
_geom_bond_atom_site_label_1
_geom_bond_atom_site_label_2
_geom_bond_distance
_geom_bond_site_symmetry_2
_geom_bond_publ_flag
Zr1 O1 2.0703(18) 2 ?
Zr1 O1 2.0704(18) . ?
Zr1 N1 2.253(2) 2 ?
Zr1 N1 2.253(2) . ?
Zr1 Br1 2.6382(5) 2 ?
Zr1 Br1 2.6382(5) . ?
O1 C6 1.319(3) . ?
N1 C1 1.333(4) . ?
N1 C7 1.497(3) . ?
C1 C2 1.427(4) . ?
C1 C6 1.451(3) . ?
C2 C3 1.360(4) . ?
C3 C4 1.430(4) . ?
C3 C11 1.532(4) . ?
C4 C5 1.375(4) . ?
C5 C6 1.419(4) . ?
C5 C15 1.533(3) . ?
C7 C8 1.528(4) . ?
C7 C10 1.535(4) . ?
C7 C9 1.537(4) . ?
C11 C14B 1.458(12) . ?
C11 C13 1.520(7) . ?
C11 C12 1.522(8) . ?
C11 C12B 1.543(9) . ?
C11 C13B 1.544(11) . ?
C11 C14 1.572(8) . ?
C15 C16 1.533(4) . ?
C15 C17 1.539(4) . ?
C15 C18 1.544(4) . ?
